data_4508853
loop_
_publ_author_name
'Vigo, Ludmila'
'Risto, Maarit'
'Jahr, Esther M.'
'Bajorek, Tom'
'Oilunkaniemi, Raija'
'Laitinen, Risto S.'
'Lahtinen, Manu'
'Ahlgr\'en, Markku'

_publ_section_title
;
 Isomerism in [MCl2(ERR&#x2018;)2] (M = Pd, Pt; E = S, Se; R, R&#x2018; =
 Me, Ph)
;
_journal_issue 10
_journal_name_full 'Crystal Growth &amp; Design'
_journal_page_first 2376
_journal_paper_doi 10.1021/cg060348r
_journal_volume 6
_journal_year 2006
_chemical_formula_sum 'C24 H20 Cl2 Pd S2'
_chemical_formula_weight 549.87
_chemical_name_systematic ' ?'
_space_group_IT_number 14
_symmetry_cell_setting monoclinic
_symmetry_space_group_name_Hall '-P 2ybc'
_symmetry_space_group_name_H-M 'P 1 21/c 1'
_cell_angle_alpha 90.00000
_cell_angle_beta 98.1776(12)
_cell_angle_gamma 90.00000
_cell_formula_units_Z 2
_cell_length_a 5.81831(12)
_cell_length_b 17.0020(3)
_cell_length_c 11.7838(2)
_cell_measurement_temperature 295
_cell_volume 1153.83(4)
_computing_molecular_graphics 'Diamond 3.0 and Mercury 1.4.1'
_computing_structure_refinement FULLPROF2000
_computing_structure_solution 'DASH 3.0'
_diffrn_ambient_temperature 295
_diffrn_detector PSD-detector
_diffrn_measurement_device_type 'Huber imaging-plate Guinier camera 670'
_diffrn_measurement_method Guinier-geometry
_diffrn_radiation_monochromator germanium
_diffrn_radiation_type X-ray
_diffrn_source 'X-ray tube'
_diffrn_source_target Cu
_pd_char_colour yellow
_pd_meas_2theta_range_inc 0.005000
_pd_meas_2theta_range_max 70.00000
_pd_meas_2theta_range_min 5.00000
_pd_meas_number_of_points 13001
_pd_proc_2theta_range_inc 0.005000
_pd_proc_2theta_range_max 70.0203
_pd_proc_2theta_range_min 5.0203
_pd_proc_info_data_reduction none
_pd_proc_info_excluded_regions 70-100
_pd_proc_ls_background_function
;linear interpolation with refineable background points 
for every 2nd degree of two-theta
;
_pd_proc_ls_pref_orient_corr ' ?'
_pd_proc_ls_profile_function pseudo-Voigt
_pd_proc_ls_prof_R_factor 6.8279
_pd_proc_ls_prof_wR_expected 4.5554
_pd_proc_ls_prof_wR_factor 9.2257
_pd_proc_wavelength 1.540560
_pd_spec_mounting ' Ground specimen was prepared on 3.5 micron vaseline coated Mylar foil'
_pd_spec_mount_mode transmission
_pd_spec_shape flat_sheet
_refine_ls_number_parameters 95
_refine_ls_number_reflns 555
_refine_ls_number_restraints 68
_refine_ls_R_I_factor 4.8290
_cod_data_source_file cg060348rsup6.cif
_cod_data_source_block PdCl2(SPh2)2
_cod_depositor_comments
;
The following automatic conversions were performed:

'_symmetry_cell_setting' value 'Monoclinic' changed to 'monoclinic'
according to /home/saulius/struct/CIF-dictionaries/cif_core.dic
dictionary named 'cif_core.dic' version 2.4.2 from 2011-04-26.

Automatic conversion script
Id: cif_fix_values 1891 2012-01-12 08:04:46Z andrius 
;
_cod_original_sg_symbol_H-M 'P 21/C'
_cod_database_code 4508853
_pd_proc_ls_prof_cr_factor 10.7518
_pd_proc_ls_prof_cwr_factor 13.1839
_pd_proc_ls_prof_cwr_expected 6.5098
_pd_proc_ls_prof_chi2 4.1016
_pd_proc_ls_prof_echi2 4.2229

loop_
_symmetry_equiv_pos_as_xyz
x,y,z
-x,y+1/2,-z+1/2
-x,-y,-z
x,-y+1/2,z+1/2

loop_
_atom_site_label
_atom_site_fract_x
_atom_site_fract_y
_atom_site_fract_z
_atom_site_U_iso_or_equiv
_atom_site_occupancy
_atom_site_adp_type
_atom_site_type_symbol
Cl1 0.7711(6) -0.3905(2) -0.5488(3) 0.071(4) 1.00000 Uani Cl
S1 -0.0434(6) 0.5355(2) -0.3161(3) 0.057(4) 1.00000 Uani S
C2 0.1762(16) 0.6198(5) -0.2692(8) 0.0196(16) 1.00000 Uiso C
C3 0.0804(14) 0.4629(5) -0.2067(8) 0.0196(16) 1.00000 Uiso C
C4 0.1667(17) 0.6746(6) -0.1867(9) 0.0196(16) 1.00000 Uiso C
C5 0.3166(17) 0.7365(5) -0.1568(8) 0.0196(16) 1.00000 Uiso C
C6 0.4861(14) 0.7371(6) -0.2273(8) 0.0196(16) 1.00000 Uiso C
C7 0.4887(16) 0.6874(6) -0.3199(7) 0.0196(16) 1.00000 Uiso C
C8 0.3371(16) 0.6194(4) -0.3441(8) 0.0196(16) 1.00000 Uiso C
C9 -0.0733(14) 0.3995(6) -0.1897(9) 0.0196(16) 1.00000 Uiso C
C10 0.0167(16) 0.3425(5) -0.1102(10) 0.0196(16) 1.00000 Uiso C
C11 0.2331(15) 0.3443(5) -0.0444(9) 0.0196(16) 1.00000 Uiso C
C12 0.3856(12) 0.4045(5) -0.0647(7) 0.0196(16) 1.00000 Uiso C
C13 0.3144(13) 0.4652(5) -0.1483(7) 0.0196(16) 1.00000 Uiso C
H14 0.053(9) 0.680(3) -0.124(5) 0.04433 1.00000 Uiso H
H15 0.341(8) 0.780(3) -0.092(4) 0.04433 1.00000 Uiso H
H16 0.626(6) 0.772(3) -0.208(4) 0.04433 1.00000 Uiso H
H17 0.597(8) 0.692(2) -0.386(3) 0.04433 1.00000 Uiso H
H18 0.384(7) 0.5703(12) -0.380(4) 0.04433 1.00000 Uiso H
H19 -0.223(7) 0.395(3) -0.242(5) 0.04433 1.00000 Uiso H
H20 -0.084(6) 0.295(2) -0.102(5) 0.04433 1.00000 Uiso H
H21 0.291(7) 0.304(3) 0.014(5) 0.04433 1.00000 Uiso H
H22 0.527(6) 0.423(2) -0.012(3) 0.04433 1.00000 Uiso H
H23 0.419(6) 0.502(3) -0.192(3) 0.04433 1.00000 Uiso H
Pd1 0.00000 0.00000 0.00000 0.0302(12) 1.00000 Uani Pd

loop_
_atom_site_aniso_label
_atom_site_aniso_U_11
_atom_site_aniso_U_22
_atom_site_aniso_U_33
_atom_site_aniso_U_12
_atom_site_aniso_U_13
_atom_site_aniso_U_23
_atom_site_aniso_type_symbol
Cl1 0.089(4) 0.044(4) 0.080(4) 0.00000 0.00000 0.00000 Cl
S1 0.058(4) 0.032(4) 0.081(4) 0.00000 0.00000 0.00000 S
Pd1 0.0111(11) 0.0148(12) 0.0648(14) 0.00000 0.00000 0.00000 Pd

loop_
_atom_type_symbol
_atom_type_scat_Cromer_Mann_a1
_atom_type_scat_Cromer_Mann_b1
_atom_type_scat_Cromer_Mann_a2
_atom_type_scat_Cromer_Mann_b2
_atom_type_scat_Cromer_Mann_a3
_atom_type_scat_Cromer_Mann_b3
_atom_type_scat_Cromer_Mann_a4
_atom_type_scat_Cromer_Mann_b4
_atom_type_scat_Cromer_Mann_c
_atom_type_scat_dispersion_real
_atom_type_scat_dispersion_imag
_atom_type_scat_source
cl 11.46040 0.01040 7.19640 1.16620 6.25560 18.51940 1.64550 47.77840 -9.55740 0.34800 0.70200 International_Tables_for_Crystallography_Vol.C(1991)_Tables_6.1.1.4_and_6.1.1.5
s 6.90530 1.46790 5.20340 22.21510 1.43790 0.25360 1.58630 56.17200 0.86690 0.31900 0.55700 International_Tables_for_Crystallography_Vol.C(1991)_Tables_6.1.1.4_and_6.1.1.5
c 2.31000 20.84390 1.02000 10.20750 1.58860 0.56870 0.86500 51.65120 0.21560 0.01700 0.00900 International_Tables_for_Crystallography_Vol.C(1991)_Tables_6.1.1.4_and_6.1.1.5
h 0.49300 10.51090 0.32291 26.12570 0.14019 3.14236 0.04081 57.79970 0.00304 0.00000 0.00000 International_Tables_for_Crystallography_Vol.C(1991)_Tables_6.1.1.4_and_6.1.1.5
pd 19.33190 0.69866 15.50170 7.98929 5.29537 25.20520 0.60584 76.89860 5.26593 -0.05900 3.93400 International_Tables_for_Crystallography_Vol.C(1991)_Tables_6.1.1.4_and_6.1.1.5

loop_
_geom_angle_atom_site_label_1
_geom_angle_atom_site_label_2
_geom_angle_atom_site_label_3
_geom_angle
S(1) Pd(1) S(11) 180.0(3)
Cl(1) Pd(1) Cl(1) 180.0(3)
Cl(1) Pd(1) S(1) 96.6(2)
Cl(1) Pd(1) S(1) 83.4(2)

loop_
_geom_bond_atom_site_label_1
_geom_bond_atom_site_label_2
_geom_bond_distance
Pd(1) Cl(1) 2.315(4)
Pd(1) S(1) 2.293(4)
S(1) C(2) 1.949(10)
S(1) C(3) 1.854(9)
